data_1508110
loop_
_publ_author_name
'Bonyhady, Simon J.'
'Collis, David'
'Frenking, Gernot'
'Holzmann, Nicole'
'Jones, Cameron'
'Stasch, Andreas'

_publ_section_title
;
 Synthesis of a stable adduct of dialane(4) (Al2H4) via hydrogenation of a
 magnesium(I) dimer.
;
_journal_issue 10
_journal_name_full 'Nature chemistry'
_journal_page_first 865
_journal_page_last 869
_journal_paper_doi 10.1038/nchem.762
_journal_volume 2
_journal_year 2010
_chemical_formula_sum 'C48 H66 Mg2 N4 O Si'
_chemical_formula_weight 791.76
_chemical_name_systematic
; 
 ? 
;
_space_group_IT_number 14
_symmetry_cell_setting monoclinic
_symmetry_space_group_name_Hall '-P 2yn'
_symmetry_space_group_name_H-M 'P 1 21/n 1'
_atom_sites_solution_hydrogens geom
_atom_sites_solution_primary direct
_atom_sites_solution_secondary difmap
_audit_creation_method SHELXL-97
_cell_angle_alpha 90.00
_cell_angle_beta 99.86(3)
_cell_angle_gamma 90.00
_cell_formula_units_Z 4
_cell_length_a 12.145(2)
_cell_length_b 28.154(6)
_cell_length_c 13.801(3)
_cell_measurement_temperature 123(2)
_cell_volume 4649.3(17)
_computing_structure_refinement 'SHELXL-97 (Sheldrick, 1997)'
_computing_structure_solution 'SHELXS-97 (Sheldrick, 1990)'
_diffrn_ambient_temperature 123(2)
_diffrn_measured_fraction_theta_full 0.978
_diffrn_measured_fraction_theta_max 0.978
_diffrn_measurement_device_type 'Nonius Kappa CCD'
_diffrn_radiation_monochromator graphite
_diffrn_radiation_source 'fine-focus sealed tube'
_diffrn_radiation_type MoK\a
_diffrn_radiation_wavelength 0.71073
_diffrn_reflns_av_R_equivalents 0.1085
_diffrn_reflns_av_sigmaI/netI 0.1732
_diffrn_reflns_limit_h_max 14
_diffrn_reflns_limit_h_min -14
_diffrn_reflns_limit_k_max 33
_diffrn_reflns_limit_k_min -33
_diffrn_reflns_limit_l_max 16
_diffrn_reflns_limit_l_min -16
_diffrn_reflns_number 14448
_diffrn_reflns_theta_full 25.00
_diffrn_reflns_theta_max 25.00
_diffrn_reflns_theta_min 3.00
_exptl_absorpt_coefficient_mu 0.116
_exptl_absorpt_correction_T_max 0.987
_exptl_absorpt_correction_T_min 0.953
_exptl_absorpt_correction_type multi-scan
_exptl_absorpt_process_details 'Sortav (Blessing, 1995)'
_exptl_crystal_colour colourless
_exptl_crystal_density_diffrn 1.131
_exptl_crystal_density_method 'not measured'
_exptl_crystal_description block
_exptl_crystal_F_000 1712
_exptl_crystal_size_max 0.40
_exptl_crystal_size_mid 0.15
_exptl_crystal_size_min 0.10
_refine_diff_density_max 0.426
_refine_diff_density_min -0.360
_refine_diff_density_rms 0.060
_refine_ls_extinction_method none
_refine_ls_goodness_of_fit_ref 0.979
_refine_ls_hydrogen_treatment mixed
_refine_ls_matrix_type full
_refine_ls_number_parameters 530
_refine_ls_number_reflns 8007
_refine_ls_number_restraints 0
_refine_ls_restrained_S_all 0.979
_refine_ls_R_factor_all 0.1689
_refine_ls_R_factor_gt 0.0652
_refine_ls_shift/su_max 0.000
_refine_ls_shift/su_mean 0.000
_refine_ls_structure_factor_coef Fsqd
_refine_ls_weighting_details 'calc w=1/[\s^2^(Fo^2^)+(0.0673P)^2^+0.0000P] where P=(Fo^2^+2Fc^2^)/3'
_refine_ls_weighting_scheme calc
_refine_ls_wR_factor_gt 0.1240
_refine_ls_wR_factor_ref 0.1558
_reflns_number_gt 4105
_reflns_number_total 8007
_reflns_threshold_expression >2sigma(I)
_cod_data_source_file nchem.762-s4.cif
_cod_data_source_block compound5
_cod_original_cell_volume 4649.5(16)
_cod_original_sg_symbol_H-M P2(1)/n
_cod_database_code 1508110

loop_
_symmetry_equiv_pos_as_xyz
'x, y, z'
'-x+1/2, y+1/2, -z+1/2'
'-x, -y, -z'
'x-1/2, -y-1/2, z-1/2'

loop_
_atom_site_label
_atom_site_type_symbol
_atom_site_fract_x
_atom_site_fract_y
_atom_site_fract_z
_atom_site_U_iso_or_equiv
_atom_site_adp_type
_atom_site_occupancy
_atom_site_symmetry_multiplicity
_atom_site_calc_flag
_atom_site_refinement_flags
Si1 Si 0.26531(7) 0.22707(3) 0.35479(9) 0.0325(3) Uani 1 1 d .
Mg1 Mg 0.40480(8) 0.12772(3) 0.36304(10) 0.0270(4) Uani 1 1 d .
O1 O 0.27710(16) 0.17000(7) 0.37610(18) 0.0305(7) Uani 1 1 d .
N1 N 0.5580(2) 0.13723(8) 0.4487(3) 0.0267(8) Uani 1 1 d .
C1 C 0.7512(2) 0.16771(11) 0.4775(3) 0.0372(11) Uani 1 1 d .
H1A H 0.7369 0.1905 0.5276 0.056 Uiso 1 1 calc R
H1B H 0.8037 0.1816 0.4389 0.056 Uiso 1 1 calc R
H1C H 0.7833 0.1386 0.5096 0.056 Uiso 1 1 calc R
H1H H 0.311(2) 0.0785(11) 0.386(3) 0.056 Uiso 1 1 d .
Mg2 Mg 0.18439(8) 0.11582(3) 0.40252(10) 0.0272(4) Uani 1 1 d .
N2 N 0.4643(2) 0.12788(9) 0.2343(2) 0.0280(8) Uani 1 1 d .
C2 C 0.6417(3) 0.15592(11) 0.4098(3) 0.0301(10) Uani 1 1 d .
N3 N 0.1214(2) 0.11185(8) 0.5293(2) 0.0284(8) Uani 1 1 d .
C3 C 0.6390(3) 0.16419(11) 0.3095(3) 0.0302(11) Uani 1 1 d .
H3 H 0.6975 0.1837 0.2942 0.036 Uiso 1 1 calc R
N4 N 0.0392(2) 0.09548(8) 0.3162(3) 0.0273(8) Uani 1 1 d .
C4 C 0.5629(3) 0.14804(10) 0.2279(3) 0.0304(11) Uani 1 1 d .
C5 C 0.5986(3) 0.15225(12) 0.1288(3) 0.0381(11) Uani 1 1 d .
H5A H 0.6153 0.1206 0.1055 0.057 Uiso 1 1 calc R
H5B H 0.6655 0.1722 0.1346 0.057 Uiso 1 1 calc R
H5C H 0.5382 0.1667 0.0818 0.057 Uiso 1 1 calc R
C6 C 0.5814(2) 0.12526(11) 0.5513(3) 0.0281(10) Uani 1 1 d .
C7 C 0.5668(3) 0.15887(11) 0.6234(3) 0.0321(11) Uani 1 1 d .
C8 C 0.5948(3) 0.14660(12) 0.7214(3) 0.0356(11) Uani 1 1 d .
H8 H 0.5873 0.1699 0.7697 0.043 Uiso 1 1 calc R
C9 C 0.6333(3) 0.10198(12) 0.7525(3) 0.0353(11) Uani 1 1 d .
C10 C 0.6459(3) 0.06903(12) 0.6795(3) 0.0329(11) Uani 1 1 d .
H10 H 0.6729 0.0382 0.6988 0.040 Uiso 1 1 calc R
C11 C 0.6204(2) 0.07964(11) 0.5798(3) 0.0300(10) Uani 1 1 d .
C12 C 0.5202(3) 0.20755(11) 0.5933(3) 0.0419(11) Uani 1 1 d .
H12A H 0.5161 0.2264 0.6523 0.063 Uiso 1 1 calc R
H12B H 0.4452 0.2043 0.5543 0.063 Uiso 1 1 calc R
H12C H 0.5691 0.2235 0.5539 0.063 Uiso 1 1 calc R
C13 C 0.6560(3) 0.08936(13) 0.8604(3) 0.0459(12) Uani 1 1 d .
H13A H 0.6941 0.1159 0.8980 0.069 Uiso 1 1 calc R
H13B H 0.7035 0.0610 0.8703 0.069 Uiso 1 1 calc R
H13C H 0.5852 0.0829 0.8829 0.069 Uiso 1 1 calc R
C14 C 0.6353(3) 0.04287(11) 0.5035(3) 0.0403(12) Uani 1 1 d .
H14A H 0.6650 0.0136 0.5363 0.060 Uiso 1 1 calc R
H14B H 0.6875 0.0549 0.4625 0.060 Uiso 1 1 calc R
H14C H 0.5629 0.0363 0.4621 0.060 Uiso 1 1 calc R
C15 C 0.4060(3) 0.10491(11) 0.1478(3) 0.0287(10) Uani 1 1 d .
C16 C 0.3227(3) 0.12875(11) 0.0822(3) 0.0314(11) Uani 1 1 d .
C17 C 0.2708(3) 0.10515(12) -0.0014(3) 0.0365(11) Uani 1 1 d .
H17 H 0.2154 0.1214 -0.0461 0.044 Uiso 1 1 calc R
C18 C 0.2967(3) 0.05899(12) -0.0222(3) 0.0353(11) Uani 1 1 d .
C19 C 0.3782(3) 0.03588(12) 0.0436(3) 0.0395(12) Uani 1 1 d .
H19 H 0.3969 0.0041 0.0301 0.047 Uiso 1 1 calc R
C20 C 0.4333(3) 0.05753(11) 0.1284(3) 0.0345(11) Uani 1 1 d .
C21 C 0.2871(3) 0.17828(11) 0.1037(3) 0.0442(12) Uani 1 1 d .
H21A H 0.2312 0.1896 0.0488 0.066 Uiso 1 1 calc R
H21B H 0.3522 0.1994 0.1123 0.066 Uiso 1 1 calc R
H21C H 0.2547 0.1781 0.1641 0.066 Uiso 1 1 calc R
C22 C 0.2360(3) 0.03379(13) -0.1128(3) 0.0482(12) Uani 1 1 d .
H22A H 0.1763 0.0140 -0.0947 0.072 Uiso 1 1 calc R
H22B H 0.2889 0.0137 -0.1404 0.072 Uiso 1 1 calc R
H22C H 0.2037 0.0573 -0.1618 0.072 Uiso 1 1 calc R
C23 C 0.5198(3) 0.03176(12) 0.2017(3) 0.0456(12) Uani 1 1 d .
H23A H 0.5315 -0.0002 0.1771 0.068 Uiso 1 1 calc R
H23B H 0.4936 0.0294 0.2649 0.068 Uiso 1 1 calc R
H23C H 0.5904 0.0494 0.2107 0.068 Uiso 1 1 calc R
C24 C 0.0015(3) 0.07505(12) 0.6360(3) 0.0388(11) Uani 1 1 d .
H24A H 0.0679 0.0640 0.6810 0.058 Uiso 1 1 calc R
H24B H -0.0564 0.0505 0.6294 0.058 Uiso 1 1 calc R
H24C H -0.0266 0.1041 0.6622 0.058 Uiso 1 1 calc R
C25 C 0.0320(3) 0.08519(11) 0.5365(3) 0.0289(10) Uani 1 1 d .
C26 C -0.0399(3) 0.06640(11) 0.4545(3) 0.0292(10) Uani 1 1 d .
H26 H -0.0962 0.0456 0.4696 0.035 Uiso 1 1 calc R
C27 C -0.0409(2) 0.07365(10) 0.3545(3) 0.0270(10) Uani 1 1 d .
C28 C -0.1454(3) 0.05625(11) 0.2861(3) 0.0342(11) Uani 1 1 d .
H28A H -0.1879 0.0836 0.2558 0.051 Uiso 1 1 calc R
H28B H -0.1919 0.0379 0.3240 0.051 Uiso 1 1 calc R
H28C H -0.1234 0.0361 0.2347 0.051 Uiso 1 1 calc R
C29 C 0.1779(2) 0.13494(11) 0.6170(3) 0.0275(10) Uani 1 1 d .
C30 C 0.1372(3) 0.17812(11) 0.6488(3) 0.0309(10) Uani 1 1 d .
C31 C 0.1969(3) 0.20128(11) 0.7292(3) 0.0337(11) Uani 1 1 d .
H31 H 0.1702 0.2308 0.7490 0.040 Uiso 1 1 calc R
C32 C 0.2948(3) 0.18263(12) 0.7817(3) 0.0350(11) Uani 1 1 d .
C33 C 0.3312(3) 0.13898(12) 0.7518(3) 0.0347(11) Uani 1 1 d .
H33 H 0.3965 0.1251 0.7886 0.042 Uiso 1 1 calc R
C34 C 0.2756(3) 0.11533(11) 0.6705(3) 0.0291(10) Uani 1 1 d .
C35 C 0.0282(3) 0.19890(12) 0.5953(3) 0.0426(12) Uani 1 1 d .
H35A H -0.0346 0.1839 0.6195 0.064 Uiso 1 1 calc R
H35B H 0.0218 0.1930 0.5245 0.064 Uiso 1 1 calc R
H35C H 0.0272 0.2332 0.6072 0.064 Uiso 1 1 calc R
C36 C 0.3615(3) 0.20833(13) 0.8680(3) 0.0503(13) Uani 1 1 d .
H36A H 0.4187 0.2280 0.8453 0.076 Uiso 1 1 calc R
H36B H 0.3977 0.1851 0.9161 0.076 Uiso 1 1 calc R
H36C H 0.3117 0.2286 0.8987 0.076 Uiso 1 1 calc R
C37 C 0.3196(3) 0.06838(11) 0.6389(3) 0.0383(11) Uani 1 1 d .
H37A H 0.3452 0.0725 0.5758 0.057 Uiso 1 1 calc R
H37B H 0.2598 0.0446 0.6316 0.057 Uiso 1 1 calc R
H37C H 0.3821 0.0577 0.6887 0.057 Uiso 1 1 calc R
C38 C 0.0207(2) 0.10172(11) 0.2113(3) 0.0270(10) Uani 1 1 d .
C39 C -0.0301(2) 0.14315(11) 0.1691(3) 0.0285(10) Uani 1 1 d .
C40 C -0.0488(3) 0.14828(12) 0.0675(4) 0.0356(11) Uani 1 1 d .
H40 H -0.0817 0.1769 0.0396 0.043 Uiso 1 1 calc R
C41 C -0.0209(3) 0.11299(12) 0.0048(3) 0.0325(10) Uani 1 1 d .
C42 C 0.0295(3) 0.07236(11) 0.0497(3) 0.0326(10) Uani 1 1 d .
H42 H 0.0487 0.0476 0.0088 0.039 Uiso 1 1 calc R
C43 C 0.0533(3) 0.06598(11) 0.1505(3) 0.0296(10) Uani 1 1 d .
C44 C -0.0640(3) 0.18154(10) 0.2349(3) 0.0323(10) Uani 1 1 d .
H44A H 0.0031 0.1967 0.2714 0.048 Uiso 1 1 calc R
H44B H -0.1074 0.1674 0.2812 0.048 Uiso 1 1 calc R
H44C H -0.1096 0.2054 0.1945 0.048 Uiso 1 1 calc R
C45 C -0.0404(3) 0.11920(12) -0.1049(3) 0.0465(12) Uani 1 1 d .
H45A H 0.0207 0.1378 -0.1237 0.070 Uiso 1 1 calc R
H45B H -0.1113 0.1359 -0.1259 0.070 Uiso 1 1 calc R
H45C H -0.0434 0.0880 -0.1366 0.070 Uiso 1 1 calc R
C46 C 0.1108(3) 0.02187(11) 0.1936(3) 0.0397(11) Uani 1 1 d .
H46A H 0.1341 0.0029 0.1411 0.060 Uiso 1 1 calc R
H46B H 0.0593 0.0033 0.2260 0.060 Uiso 1 1 calc R
H46C H 0.1766 0.0306 0.2418 0.060 Uiso 1 1 calc R
C47 C 0.2171(3) 0.25916(11) 0.4568(3) 0.0440(12) Uani 1 1 d .
H47A H 0.1386 0.2514 0.4574 0.066 Uiso 1 1 calc R
H47B H 0.2248 0.2934 0.4476 0.066 Uiso 1 1 calc R
H47C H 0.2625 0.2496 0.5194 0.066 Uiso 1 1 calc R
C48 C 0.3999(3) 0.25192(11) 0.3304(3) 0.0394(12) Uani 1 1 d .
H48A H 0.4510 0.2564 0.3929 0.059 Uiso 1 1 calc R
H48B H 0.3862 0.2826 0.2968 0.059 Uiso 1 1 calc R
H48C H 0.4333 0.2299 0.2888 0.059 Uiso 1 1 calc R
H1SI H 0.179(2) 0.2359(8) 0.269(2) 0.028(8) Uiso 1 1 d .

loop_
_atom_site_aniso_label
_atom_site_aniso_U_11
_atom_site_aniso_U_22
_atom_site_aniso_U_33
_atom_site_aniso_U_23
_atom_site_aniso_U_13
_atom_site_aniso_U_12
Si1 0.0300(5) 0.0264(5) 0.0408(10) -0.0001(5) 0.0056(5) -0.0003(4)
Mg1 0.0209(5) 0.0276(6) 0.0325(11) 0.0002(6) 0.0052(6) -0.0026(5)
O1 0.0259(12) 0.0287(12) 0.037(2) -0.0031(12) 0.0066(12) -0.0036(9)
N1 0.0234(14) 0.0259(14) 0.030(3) 0.0017(15) 0.0037(15) 0.0002(11)
C1 0.0244(18) 0.0382(19) 0.048(4) 0.003(2) 0.0020(19) -0.0070(15)
Mg2 0.0220(5) 0.0271(6) 0.0336(11) -0.0011(6) 0.0072(6) -0.0034(4)
N2 0.0253(14) 0.0275(14) 0.032(3) -0.0025(15) 0.0066(15) -0.0022(12)
C2 0.0241(18) 0.0289(19) 0.037(4) -0.002(2) 0.0040(19) 0.0015(14)
N3 0.0237(14) 0.0299(14) 0.032(3) 0.0015(15) 0.0059(15) -0.0027(12)
C3 0.0222(18) 0.0274(18) 0.041(4) 0.003(2) 0.006(2) -0.0092(14)
N4 0.0259(15) 0.0237(14) 0.033(3) 0.0012(15) 0.0071(15) -0.0006(12)
C4 0.0250(18) 0.0283(18) 0.040(4) 0.0017(19) 0.010(2) -0.0002(15)
C5 0.0322(19) 0.047(2) 0.038(4) -0.002(2) 0.012(2) -0.0086(16)
C6 0.0178(16) 0.0314(19) 0.034(4) -0.002(2) 0.0016(18) -0.0016(14)
C7 0.0278(19) 0.032(2) 0.033(4) -0.003(2) -0.003(2) -0.0023(15)
C8 0.034(2) 0.038(2) 0.033(4) -0.010(2) 0.001(2) -0.0022(16)
C9 0.0320(19) 0.044(2) 0.029(4) 0.006(2) 0.0011(19) -0.0057(17)
C10 0.0295(19) 0.0286(19) 0.039(4) 0.004(2) 0.001(2) 0.0010(15)
C11 0.0237(18) 0.0299(19) 0.037(4) 0.003(2) 0.0058(18) 0.0018(15)
C12 0.046(2) 0.033(2) 0.044(4) -0.008(2) 0.000(2) 0.0088(17)
C13 0.042(2) 0.058(2) 0.037(4) 0.006(2) 0.002(2) -0.0022(19)
C14 0.042(2) 0.0339(19) 0.046(4) -0.001(2) 0.010(2) 0.0075(17)
C15 0.0267(18) 0.0319(19) 0.029(3) -0.0033(19) 0.0103(19) -0.0053(15)
C16 0.0257(18) 0.0339(19) 0.036(4) -0.003(2) 0.0088(19) -0.0077(16)
C17 0.0263(19) 0.046(2) 0.038(4) 0.004(2) 0.006(2) -0.0028(16)
C18 0.031(2) 0.042(2) 0.034(4) -0.006(2) 0.008(2) -0.0083(17)
C19 0.047(2) 0.0285(19) 0.046(4) -0.008(2) 0.017(2) -0.0079(18)
C20 0.033(2) 0.031(2) 0.040(4) -0.003(2) 0.007(2) -0.0049(16)
C21 0.043(2) 0.044(2) 0.044(4) -0.003(2) 0.002(2) 0.0091(18)
C22 0.051(2) 0.054(2) 0.039(4) -0.011(2) 0.008(2) -0.012(2)
C23 0.051(2) 0.037(2) 0.046(4) -0.003(2) 0.001(2) 0.0028(18)
C24 0.034(2) 0.046(2) 0.038(4) 0.005(2) 0.011(2) -0.0065(17)
C25 0.0255(18) 0.0278(18) 0.035(4) 0.0046(19) 0.0111(19) 0.0001(15)
C26 0.0251(18) 0.0316(19) 0.032(4) 0.001(2) 0.0082(19) -0.0080(15)
C27 0.0245(18) 0.0229(17) 0.034(4) -0.0042(19) 0.0065(18) -0.0020(14)
C28 0.0296(18) 0.0377(19) 0.035(3) -0.003(2) 0.0043(18) -0.0100(15)
C29 0.0218(17) 0.0317(19) 0.030(3) 0.0020(19) 0.0078(18) -0.0061(15)
C30 0.0287(19) 0.0280(19) 0.036(3) 0.0002(19) 0.0065(19) -0.0017(15)
C31 0.037(2) 0.0297(19) 0.035(4) -0.003(2) 0.008(2) -0.0029(16)
C32 0.040(2) 0.035(2) 0.030(3) -0.001(2) 0.005(2) -0.0139(17)
C33 0.0232(17) 0.040(2) 0.040(4) 0.009(2) 0.0008(19) -0.0058(16)
C34 0.0276(18) 0.0340(19) 0.026(3) 0.0022(19) 0.0067(18) -0.0035(15)
C35 0.037(2) 0.039(2) 0.053(4) -0.005(2) 0.010(2) 0.0056(16)
C36 0.056(3) 0.049(2) 0.042(4) 0.000(2) -0.004(2) -0.017(2)
C37 0.0339(19) 0.036(2) 0.043(4) 0.001(2) 0.002(2) 0.0026(16)
C38 0.0222(17) 0.0287(19) 0.030(3) 0.000(2) 0.0043(18) -0.0062(14)
C39 0.0273(18) 0.0275(19) 0.032(4) -0.001(2) 0.0086(19) -0.0030(15)
C40 0.0304(19) 0.034(2) 0.044(4) 0.007(2) 0.011(2) 0.0032(15)
C41 0.034(2) 0.037(2) 0.026(3) 0.000(2) 0.0036(19) -0.0005(16)
C42 0.036(2) 0.031(2) 0.032(4) -0.003(2) 0.010(2) -0.0016(16)
C43 0.0294(19) 0.0268(19) 0.034(4) 0.001(2) 0.010(2) -0.0040(14)
C44 0.0315(18) 0.0329(19) 0.033(3) -0.0003(19) 0.0069(19) 0.0013(15)
C45 0.056(2) 0.042(2) 0.042(4) -0.001(2) 0.008(2) 0.0026(18)
C46 0.046(2) 0.0317(19) 0.041(4) -0.003(2) 0.008(2) 0.0045(16)
C47 0.036(2) 0.037(2) 0.061(4) -0.008(2) 0.014(2) 0.0027(16)
C48 0.050(2) 0.0246(17) 0.045(4) -0.0002(19) 0.013(2) -0.0038(16)

loop_
_atom_type_symbol
_atom_type_description
_atom_type_scat_dispersion_real
_atom_type_scat_dispersion_imag
_atom_type_scat_source
C C 0.0033 0.0016 'International Tables Vol C Tables 4.2.6.8 and 6.1.1.4'
H H 0.0000 0.0000 'International Tables Vol C Tables 4.2.6.8 and 6.1.1.4'
N N 0.0061 0.0033 'International Tables Vol C Tables 4.2.6.8 and 6.1.1.4'
Mg Mg 0.0486 0.0363 'International Tables Vol C Tables 4.2.6.8 and 6.1.1.4'
O O 0.0106 0.0060 'International Tables Vol C Tables 4.2.6.8 and 6.1.1.4'
Si Si 0.0817 0.0704 'International Tables Vol C Tables 4.2.6.8 and 6.1.1.4'

loop_
_geom_angle_atom_site_label_1
_geom_angle_atom_site_label_2
_geom_angle_atom_site_label_3
_geom_angle
O1 Si1 C47 111.86(15)
O1 Si1 C48 110.45(13)
C47 Si1 C48 110.84(16)
O1 Mg1 N2 118.59(12)
O1 Mg1 N1 121.08(11)
N2 Mg1 N1 94.61(13)
Si1 O1 Mg2 139.48(12)
Si1 O1 Mg1 128.16(12)
Mg2 O1 Mg1 91.87(9)
C2 N1 C6 117.0(3)
C2 N1 Mg1 119.9(3)
C6 N1 Mg1 123.10(19)
O1 Mg2 N3 120.99(12)
O1 Mg2 N4 125.18(13)
N3 Mg2 N4 94.16(13)
C4 N2 C15 117.1(3)
C4 N2 Mg1 120.9(3)
C15 N2 Mg1 121.9(2)
N1 C2 C3 125.0(3)
N1 C2 C1 118.8(4)
C3 C2 C1 116.2(3)
C25 N3 C29 117.9(3)
C25 N3 Mg2 121.7(3)
C29 N3 Mg2 120.26(19)
C2 C3 C4 129.8(3)
C27 N4 C38 117.2(3)
C27 N4 Mg2 121.0(3)
C38 N4 Mg2 121.7(2)
N2 C4 C3 123.8(4)
N2 C4 C5 119.4(3)
C3 C4 C5 116.7(3)
C11 C6 C7 119.7(4)
C11 C6 N1 119.5(3)
C7 C6 N1 120.8(3)
C8 C7 C6 119.0(3)
C8 C7 C12 120.8(4)
C6 C7 C12 120.1(4)
C7 C8 C9 123.0(4)
C8 C9 C10 117.0(4)
C8 C9 C13 120.9(4)
C10 C9 C13 122.0(3)
C11 C10 C9 122.5(3)
C10 C11 C6 118.8(4)
C10 C11 C14 120.7(3)
C6 C11 C14 120.5(4)
C16 C15 C20 119.7(4)
C16 C15 N2 121.2(3)
C20 C15 N2 119.1(3)
C17 C16 C15 118.7(3)
C17 C16 C21 120.2(3)
C15 C16 C21 121.0(4)
C18 C17 C16 122.6(4)
C17 C18 C19 117.9(4)
C17 C18 C22 121.2(4)
C19 C18 C22 120.9(3)
C20 C19 C18 122.3(3)
C19 C20 C15 118.8(3)
C19 C20 C23 122.2(3)
C15 C20 C23 119.0(4)
N3 C25 C26 123.4(4)
N3 C25 C24 120.1(3)
C26 C25 C24 116.5(3)
C27 C26 C25 129.8(3)
N4 C27 C26 125.2(3)
N4 C27 C28 119.2(4)
C26 C27 C28 115.5(3)
C34 C29 C30 119.2(4)
C34 C29 N3 120.3(3)
C30 C29 N3 120.6(3)
C31 C30 C29 119.6(3)
C31 C30 C35 120.2(3)
C29 C30 C35 120.2(3)
C30 C31 C32 121.8(3)
C31 C32 C33 117.8(4)
C31 C32 C36 122.0(3)
C33 C32 C36 120.2(3)
C34 C33 C32 122.1(3)
C33 C34 C29 119.4(3)
C33 C34 C37 120.5(3)
C29 C34 C37 120.1(3)
C39 C38 C43 119.8(4)
C39 C38 N4 120.2(3)
C43 C38 N4 120.0(3)
C40 C39 C38 119.4(3)
C40 C39 C44 121.1(3)
C38 C39 C44 119.5(4)
C39 C40 C41 122.4(4)
C42 C41 C40 116.3(4)
C42 C41 C45 121.7(3)
C40 C41 C45 121.9(3)
C43 C42 C41 123.7(4)
C42 C43 C38 118.3(3)
C42 C43 C46 120.6(3)
C38 C43 C46 121.1(4)

loop_
_geom_bond_atom_site_label_1
_geom_bond_atom_site_label_2
_geom_bond_distance
Si1 O1 1.635(2)
Si1 C47 1.850(4)
Si1 C48 1.860(3)
Mg1 O1 1.988(2)
Mg1 N2 2.030(3)
Mg1 N1 2.044(3)
O1 Mg2 1.967(2)
N1 C2 1.336(4)
N1 C6 1.435(4)
C1 C2 1.526(5)
Mg2 N3 2.030(3)
Mg2 N4 2.034(3)
N2 C4 1.341(4)
N2 C15 1.434(4)
C2 C3 1.399(5)
N3 C25 1.337(4)
N3 C29 1.440(4)
C3 C4 1.404(5)
N4 C27 1.335(4)
N4 C38 1.437(5)
C4 C5 1.510(5)
C6 C11 1.402(4)
C6 C7 1.406(5)
C7 C8 1.382(5)
C7 C12 1.513(4)
C8 C9 1.382(5)
C9 C10 1.396(5)
C9 C13 1.510(5)
C10 C11 1.390(5)
C11 C14 1.510(5)
C15 C16 1.407(5)
C15 C20 1.411(4)
C16 C17 1.386(5)
C16 C21 1.505(4)
C17 C18 1.379(5)
C18 C19 1.386(5)
C18 C22 1.514(5)
C19 C20 1.385(5)
C20 C23 1.514(5)
C24 C25 1.510(5)
C25 C26 1.409(5)
C26 C27 1.392(5)
C27 C28 1.527(5)
C29 C34 1.399(5)
C29 C30 1.410(4)
C30 C31 1.381(5)
C30 C35 1.518(5)
C31 C32 1.386(5)
C32 C33 1.393(5)
C32 C36 1.506(5)
C33 C34 1.378(5)
C34 C37 1.517(4)
C38 C39 1.399(5)
C38 C43 1.409(5)
C39 C40 1.389(5)
C39 C44 1.513(5)
C40 C41 1.397(5)
C41 C42 1.392(5)
C41 C45 1.502(5)
C42 C43 1.384(5)
C43 C46 1.497(4)
